data_7115549
loop_
_publ_author_name
'Youhei Takeda'
'Masato Okazaki'
'Satoshi Minakata'

_publ_section_title
;
 Oxidative skeletal rearrangement of 1,1'-binaphthalene-2,2'-diamines
 (BINAMs) via C-C bond cleavage and nitrogen migration: a versatile
 synthesis of U-shaped azaacenes
;
_journal_name_full Chem.Commun.
_journal_page_first 10291
_journal_paper_doi 10.1039/C4cc04911J
_journal_volume 50
_journal_year 2014
_chemical_formula_moiety 'C20 H12 N2'
_chemical_formula_sum 'C20 H12 N2'
_chemical_formula_weight 280.33
_space_group_IT_number 19
_symmetry_cell_setting orthorhombic
_symmetry_Int_Tables_number 19
_symmetry_space_group_name_Hall 'P 2ac 2ab'
_symmetry_space_group_name_H-M 'P 21 21 21'
_atom_sites_solution_hydrogens geom
_atom_sites_solution_primary direct
_atom_sites_solution_secondary difmap
_cell_angle_alpha 90.0000
_cell_angle_beta 90.0000
_cell_angle_gamma 90.0000
_cell_formula_units_Z 4
_cell_length_a 3.88126(10)
_cell_length_b 11.6430(3)
_cell_length_c 29.5312(8)
_cell_measurement_reflns_used 10182
_cell_measurement_temperature 277
_cell_measurement_theta_max 68.27
_cell_measurement_theta_min 3.00
_cell_volume 1334.50(6)
_computing_cell_refinement 'RAPID AUTO'
_computing_data_collection 'RAPID AUTO (Rigaku, ????)'
_computing_data_reduction 'RAPID AUTO'
_computing_molecular_graphics 'CrystalStructure 4.0'
_computing_publication_material 'CrystalStructure 4.0 (Rigaku, 2010)'
_computing_structure_refinement 'SHELXL97 (Sheldrick, 2008)'
_computing_structure_solution 'SHELXS97 (Sheldrick, 2008)'
_diffrn_ambient_temperature 277
_diffrn_detector_area_resol_mean 10.000
_diffrn_measured_fraction_theta_full 0.998
_diffrn_measured_fraction_theta_max 0.998
_diffrn_measurement_device_type 'Rigaku R-AXIS RAPID'
_diffrn_measurement_method \w
_diffrn_radiation_type 'Cu K\a'
_diffrn_radiation_wavelength 1.54187
_diffrn_reflns_av_R_equivalents 0.0455
_diffrn_reflns_limit_h_max 4
_diffrn_reflns_limit_h_min -4
_diffrn_reflns_limit_k_max 14
_diffrn_reflns_limit_k_min -13
_diffrn_reflns_limit_l_max 34
_diffrn_reflns_limit_l_min -35
_diffrn_reflns_number 15392
_diffrn_reflns_theta_full 68.20
_diffrn_reflns_theta_max 68.20
_diffrn_standards_number 0
_exptl_absorpt_coefficient_mu 0.645
_exptl_absorpt_correction_T_max 0.981
_exptl_absorpt_correction_T_min 0.878
_exptl_absorpt_correction_type multi-scan
_exptl_absorpt_process_details 'ABSCOR (Rigaku, 1995)'
_exptl_crystal_colour yellow
_exptl_crystal_density_diffrn 1.395
_exptl_crystal_density_method 'not measured'
_exptl_crystal_description needle
_exptl_crystal_F_000 584.00
_exptl_crystal_size_max 0.500
_exptl_crystal_size_mid 0.040
_exptl_crystal_size_min 0.030
_refine_diff_density_max 0.190
_refine_diff_density_min -0.190
_refine_ls_extinction_coef 0.0048(7)
_refine_ls_extinction_method SHELXL
_refine_ls_goodness_of_fit_ref 1.003
_refine_ls_hydrogen_treatment constr
_refine_ls_number_parameters 200
_refine_ls_number_reflns 2436
_refine_ls_number_restraints 0
_refine_ls_R_factor_gt 0.0503
_refine_ls_shift/su_max 0.000
_refine_ls_structure_factor_coef Fsqd
_refine_ls_weighting_details 'w = 1/[\s^2^(Fo^2^)+(0.0682P)^2^+0.0000P] where P=(Fo^2^+2Fc^2^)/3'
_refine_ls_weighting_scheme calc
_refine_ls_wR_factor_ref 0.1344
_reflns_number_gt 1471
_reflns_number_total 2436
_reflns_threshold_expression F^2^>2.0\s(F^2^)
_cod_data_source_file c4cc04911j2.cif
_cod_data_source_block 120120okazaki
_cod_database_code 7115549

loop_
_symmetry_equiv_pos_site_id
_symmetry_equiv_pos_as_xyz
1 +X,+Y,+Z
2 1/2+X,1/2-Y,-Z
3 -X,1/2+Y,1/2-Z
4 1/2-X,-Y,1/2+Z

loop_
_atom_site_label
_atom_site_type_symbol
_atom_site_fract_x
_atom_site_fract_y
_atom_site_fract_z
_atom_site_U_iso_or_equiv
_atom_site_adp_type
_atom_site_occupancy
_atom_site_symmetry_multiplicity
_atom_site_calc_flag
_atom_site_refinement_flags
N1 N 0.1782(7) 0.6468(2) 0.18515(7) 0.0435(7) Uani 1.0 4 d .
N2 N 0.4990(7) 0.76003(19) 0.11151(7) 0.0383(7) Uani 1.0 4 d .
C1 C 0.1959(10) 0.4705(3) 0.14384(10) 0.0504(9) Uani 1.0 4 d .
C2 C 0.2691(10) 0.4119(3) 0.10584(10) 0.0505(10) Uani 1.0 4 d .
C3 C 0.4275(8) 0.4655(3) 0.06722(9) 0.0410(9) Uani 1.0 4 d .
C4 C 0.5077(10) 0.4033(3) 0.02769(10) 0.0515(9) Uani 1.0 4 d .
C5 C 0.6531(9) 0.4565(3) -0.00865(10) 0.0520(9) Uani 1.0 4 d .
C6 C 0.7285(9) 0.5733(3) -0.00733(9) 0.0481(8) Uani 1.0 4 d .
C7 C 0.6581(8) 0.6353(3) 0.03114(9) 0.0439(9) Uani 1.0 4 d .
C8 C 0.5065(9) 0.5836(3) 0.06885(9) 0.0382(8) Uani 1.0 4 d .
C9 C 0.4247(8) 0.6476(3) 0.10985(8) 0.0347(8) Uani 1.0 4 d .
C10 C 0.2655(9) 0.5906(3) 0.14691(9) 0.0399(8) Uani 1.0 4 d .
C11 C 0.1656(9) 0.8236(3) 0.22651(8) 0.0447(8) Uani 1.0 4 d .
C12 C 0.2372(9) 0.9362(3) 0.22948(9) 0.0466(9) Uani 1.0 4 d .
C13 C 0.4044(8) 0.9968(3) 0.19309(9) 0.0401(9) Uani 1.0 4 d .
C14 C 0.4793(9) 1.1140(3) 0.19694(10) 0.0463(9) Uani 1.0 4 d .
C15 C 0.6378(9) 1.1720(3) 0.16212(10) 0.0507(9) Uani 1.0 4 d .
C16 C 0.7232(9) 1.1142(3) 0.12256(9) 0.0471(9) Uani 1.0 4 d .
C17 C 0.6571(8) 0.9992(3) 0.11836(8) 0.0419(8) Uani 1.0 4 d .
C18 C 0.4949(9) 0.9381(3) 0.15315(8) 0.0351(7) Uani 1.0 4 d .
C19 C 0.4165(8) 0.8170(3) 0.14979(8) 0.0352(8) Uani 1.0 4 d .
C20 C 0.2540(9) 0.7593(3) 0.18667(8) 0.0388(8) Uani 1.0 4 d .
H1 H 0.0989 0.4323 0.1684 0.0604 Uiso 1.0 4 calc R
H2 H 0.2156 0.3341 0.1045 0.0606 Uiso 1.0 4 calc R
H4 H 0.4607 0.3250 0.0264 0.0618 Uiso 1.0 4 calc R
H5 H 0.7026 0.4143 -0.0346 0.0624 Uiso 1.0 4 calc R
H6 H 0.8260 0.6092 -0.0324 0.0577 Uiso 1.0 4 calc R
H7 H 0.7124 0.7131 0.0321 0.0527 Uiso 1.0 4 calc R
H11 H 0.0575 0.7868 0.2506 0.0537 Uiso 1.0 4 calc R
H12 H 0.1774 0.9759 0.2556 0.0559 Uiso 1.0 4 calc R
H14 H 0.4212 1.1531 0.2233 0.0555 Uiso 1.0 4 calc R
H15 H 0.6877 1.2497 0.1651 0.0608 Uiso 1.0 4 calc R
H16 H 0.8259 1.1538 0.0988 0.0565 Uiso 1.0 4 calc R
H17 H 0.7210 0.9612 0.0920 0.0502 Uiso 1.0 4 calc R

loop_
_atom_site_aniso_label
_atom_site_aniso_U_11
_atom_site_aniso_U_22
_atom_site_aniso_U_33
_atom_site_aniso_U_12
_atom_site_aniso_U_13
_atom_site_aniso_U_23
N1 0.0418(17) 0.0491(17) 0.0397(14) 0.0007(15) 0.0016(13) 0.0052(12)
N2 0.0359(15) 0.0394(15) 0.0395(14) -0.0016(14) -0.0012(12) 0.0012(11)
C1 0.055(3) 0.047(2) 0.0491(19) -0.008(2) 0.0016(19) 0.0119(15)
C2 0.057(3) 0.0372(18) 0.057(2) -0.0085(19) -0.0047(19) 0.0055(15)
C3 0.040(2) 0.037(2) 0.0459(19) -0.0009(17) -0.0047(16) 0.0018(14)
C4 0.056(3) 0.038(2) 0.060(2) 0.0019(19) -0.006(2) -0.0072(16)
C5 0.053(3) 0.050(3) 0.052(2) 0.0038(19) -0.0015(19) -0.0112(16)
C6 0.046(2) 0.055(2) 0.0429(18) 0.003(2) 0.0014(17) -0.0027(15)
C7 0.046(3) 0.0431(19) 0.0429(17) -0.0009(17) 0.0002(17) 0.0028(14)
C8 0.0402(19) 0.0360(18) 0.0382(17) 0.0027(16) -0.0029(16) -0.0004(13)
C9 0.0338(18) 0.0345(17) 0.0359(17) 0.0032(15) -0.0025(14) 0.0030(13)
C10 0.040(2) 0.0385(18) 0.0411(17) 0.0003(17) -0.0014(16) 0.0090(14)
C11 0.045(2) 0.056(2) 0.0324(16) 0.0047(18) 0.0063(16) 0.0062(15)
C12 0.047(3) 0.054(2) 0.0385(17) 0.0070(19) 0.0026(17) -0.0040(15)
C13 0.037(3) 0.045(2) 0.0381(16) 0.0071(17) -0.0045(15) -0.0009(14)
C14 0.044(3) 0.049(2) 0.0464(19) 0.0053(18) -0.0029(17) -0.0095(15)
C15 0.052(3) 0.0423(19) 0.058(2) -0.0022(19) -0.0076(18) -0.0043(16)
C16 0.053(3) 0.0422(19) 0.0462(17) -0.0075(18) -0.0001(18) 0.0029(15)
C17 0.043(2) 0.0433(19) 0.0391(16) -0.0049(17) -0.0027(16) -0.0003(14)
C18 0.0344(18) 0.0360(17) 0.0348(16) -0.0010(16) -0.0026(14) 0.0022(13)
C19 0.0321(18) 0.0411(18) 0.0323(15) 0.0019(15) -0.0037(14) 0.0027(13)
C20 0.0345(18) 0.0427(19) 0.0393(17) -0.0009(17) -0.0041(16) 0.0049(14)

loop_
_atom_type_symbol
_atom_type_description
_atom_type_scat_dispersion_real
_atom_type_scat_dispersion_imag
_atom_type_scat_source
C C 0.0181 0.0091
;
International Tables for Crystallography
(1992, Vol. C, Tables 4.2.6.8 and 6.1.1.4)
;
H H 0.0000 0.0000
;
International Tables for Crystallography
(1992, Vol. C, Table 6.1.1.4)
;
N N 0.0311 0.0180
;
International Tables for Crystallography
(1992, Vol. C, Tables 4.2.6.8 and 6.1.1.4)
;

loop_
_geom_angle_atom_site_label_1
_geom_angle_atom_site_label_2
_geom_angle_atom_site_label_3
_geom_angle
_geom_angle_publ_flag
C10 N1 C20 116.5(3) yes
C9 N2 C19 117.4(3) yes
C2 C1 C10 120.7(3) yes
C1 C2 C3 122.2(3) yes
C2 C3 C4 121.9(3) yes
C2 C3 C8 119.3(3) yes
C4 C3 C8 118.8(3) yes
C3 C4 C5 120.7(3) yes
C4 C5 C6 120.6(3) yes
C5 C6 C7 119.7(3) yes
C6 C7 C8 121.1(3) yes
C3 C8 C7 119.0(3) yes
C3 C8 C9 118.7(3) yes
C7 C8 C9 122.3(3) yes
N2 C9 C8 118.9(3) yes
N2 C9 C10 121.4(3) yes
C8 C9 C10 119.7(3) yes
N1 C10 C1 118.8(3) yes
N1 C10 C9 121.8(3) yes
C1 C10 C9 119.4(3) yes
C12 C11 C20 120.9(3) yes
C11 C12 C13 121.5(3) yes
C12 C13 C14 120.7(3) yes
C12 C13 C18 120.0(3) yes
C14 C13 C18 119.3(3) yes
C13 C14 C15 120.7(3) yes
C14 C15 C16 119.9(3) yes
C15 C16 C17 120.4(3) yes
C16 C17 C18 121.0(3) yes
C13 C18 C17 118.7(3) yes
C13 C18 C19 118.6(3) yes
C17 C18 C19 122.7(3) yes
N2 C19 C18 119.2(3) yes
N2 C19 C20 120.9(3) yes
C18 C19 C20 120.0(3) yes
N1 C20 C11 118.9(3) yes
N1 C20 C19 122.0(3) yes
C11 C20 C19 119.1(3) yes
C2 C1 H1 119.662 no
C10 C1 H1 119.658 no
C1 C2 H2 118.911 no
C3 C2 H2 118.897 no
C3 C4 H4 119.632 no
C5 C4 H4 119.633 no
C4 C5 H5 119.695 no
C6 C5 H5 119.684 no
C5 C6 H6 120.161 no
C7 C6 H6 120.161 no
C6 C7 H7 119.435 no
C8 C7 H7 119.428 no
C12 C11 H11 119.577 no
C20 C11 H11 119.572 no
C11 C12 H12 119.250 no
C13 C12 H12 119.224 no
C13 C14 H14 119.655 no
C15 C14 H14 119.641 no
C14 C15 H15 120.065 no
C16 C15 H15 120.071 no
C15 C16 H16 119.803 no
C17 C16 H16 119.823 no
C16 C17 H17 119.488 no
C18 C17 H17 119.491 no

loop_
_geom_bond_atom_site_label_1
_geom_bond_atom_site_label_2
_geom_bond_distance
_geom_bond_publ_flag
N1 C10 1.349(4) yes
N1 C20 1.344(4) yes
N2 C9 1.341(4) yes
N2 C19 1.349(4) yes
C1 C2 1.343(5) yes
C1 C10 1.427(4) yes
C2 C3 1.438(5) yes
C3 C4 1.409(4) yes
C3 C8 1.410(4) yes
C4 C5 1.361(5) yes
C5 C6 1.392(5) yes
C6 C7 1.374(4) yes
C7 C8 1.396(4) yes
C8 C9 1.457(4) yes
C9 C10 1.421(4) yes
C11 C12 1.343(5) yes
C11 C20 1.436(4) yes
C12 C13 1.440(4) yes
C13 C14 1.400(5) yes
C13 C18 1.408(4) yes
C14 C15 1.375(5) yes
C15 C16 1.388(4) yes
C16 C17 1.368(4) yes
C17 C18 1.400(4) yes
C18 C19 1.446(4) yes
C19 C20 1.427(4) yes
C1 H1 0.930 no
C2 H2 0.930 no
C4 H4 0.930 no
C5 H5 0.930 no
C6 H6 0.930 no
C7 H7 0.930 no
C11 H11 0.930 no
C12 H12 0.930 no
C14 H14 0.930 no
C15 H15 0.930 no
C16 H16 0.930 no
C17 H17 0.930 no

loop_
_geom_contact_atom_site_label_1
_geom_contact_atom_site_label_2
_geom_contact_distance
_geom_contact_publ_flag
_geom_contact_site_symmetry_2
N1 N2 2.831(4) no .
N2 C7 2.850(4) no .
N2 C17 2.859(4) no .
C1 C8 2.845(5) no .
C2 C9 2.812(4) no .
C3 C6 2.790(4) no .
C3 C10 2.838(4) no .
C4 C7 2.766(4) no .
C5 C8 2.785(4) no .
C9 C20 2.698(4) no .
C10 C19 2.702(4) no .
C11 C18 2.847(4) no .
C12 C19 2.819(4) no .
C13 C16 2.782(4) no .
C13 C20 2.832(5) no .
C14 C17 2.765(4) no .
C15 C18 2.791(5) no .
C2 C3 3.516(5) no 1_455
C2 C15 3.552(5) no 1_545
C3 C2 3.516(5) no 1_655
C4 C5 3.540(5) no 1_455
C5 C4 3.540(5) no 1_655
C7 C8 3.528(5) no 1_655
C8 C7 3.528(5) no 1_455
C9 C10 3.505(5) no 1_655
C10 C9 3.505(5) no 1_455
C12 C13 3.479(5) no 1_455
C13 C12 3.479(5) no 1_655
C14 C15 3.490(5) no 1_455
C15 C2 3.552(5) no 1_565
C15 C14 3.490(5) no 1_655
C17 C18 3.484(5) no 1_655
C18 C17 3.484(5) no 1_455
C19 C20 3.493(5) no 1_655
C20 C19 3.493(5) no 1_455
N1 H1 2.5643 no .
N1 H11 2.5705 no .
N2 H7 2.5470 no .
N2 H17 2.5611 no .
C2 H4 2.6607 no .
C3 H1 3.2717 no .
C3 H5 3.2463 no .
C3 H7 3.2569 no .
C4 H2 2.6595 no .
C4 H6 3.2278 no .
C5 H7 3.2289 no .
C6 H4 3.2291 no .
C7 H5 3.2281 no .
C8 H2 3.2892 no .
C8 H4 3.2662 no .
C8 H6 3.2498 no .
C9 H1 3.2972 no .
C9 H7 2.6650 no .
C10 H2 3.2442 no .
C12 H14 2.6309 no .
C13 H11 3.2670 no .
C13 H15 3.2507 no .
C13 H17 3.2553 no .
C14 H12 2.6383 no .
C14 H16 3.2290 no .
C15 H17 3.2277 no .
C16 H14 3.2301 no .
C17 H15 3.2283 no .
C18 H12 3.2971 no .
C18 H14 3.2620 no .
C18 H16 3.2457 no .
C19 H11 3.3050 no .
C19 H17 2.6698 no .
C20 H12 3.2549 no .
H1 H2 2.2534 no .
H2 H4 2.4960 no .
H4 H5 2.2822 no .
H5 H6 2.3198 no .
H6 H7 2.2979 no .
H7 H17 3.3875 no .
H11 H12 2.2559 no .
H12 H14 2.4617 no .
H14 H15 2.3012 no .
H15 H16 2.3166 no .
H16 H17 2.2882 no .
N1 H12 2.9870 no 3_545
N1 H14 3.5669 no 3_545
N1 H14 3.1192 no 3_645
N2 H6 2.8691 no 2_465
C1 H12 3.3041 no 3_545
C1 H15 3.2997 no 1_445
C1 H15 3.2621 no 1_545
C2 H15 3.4231 no 1_445
C2 H15 3.0437 no 1_545
C2 H16 3.4690 no 1_445
C3 H2 3.5924 no 1_655
C4 H4 3.5651 no 2_555
C5 H4 3.5270 no 2_555
C5 H16 3.2165 no 2_465
C5 H17 3.1288 no 2_465
C5 H17 3.4399 no 2_565
C6 H7 3.2765 no 2_465
C6 H7 3.2015 no 2_565
C6 H17 3.2078 no 2_465
C6 H17 3.1723 no 2_565
C7 H6 3.2425 no 2_465
C7 H7 3.0977 no 2_465
C7 H7 3.3512 no 2_565
C8 H7 3.5988 no 1_455
C11 H1 3.5054 no 3_555
C11 H11 3.5596 no 1_655
C11 H14 3.3651 no 3_545
C11 H14 2.9510 no 3_645
C11 H15 3.3638 no 3_645
C12 H1 3.2861 no 3_555
C13 H12 3.5315 no 1_655
C14 H11 3.2848 no 3_555
C14 H11 3.1116 no 3_655
C14 H12 3.5959 no 1_655
C14 H15 3.5808 no 1_455
C15 H1 3.5250 no 1_665
C15 H2 3.0248 no 1_565
C15 H2 3.3902 no 1_665
C15 H11 3.1358 no 3_655
C15 H14 3.5439 no 1_655
C16 H2 3.2751 no 1_565
C16 H2 3.2400 no 1_665
C16 H5 3.3073 no 2_465
C16 H5 3.2121 no 2_565
C16 H16 3.5824 no 1_455
C17 H5 3.2002 no 2_465
C17 H5 3.4078 no 2_565
C17 H6 3.1134 no 2_465
C18 H17 3.5153 no 1_455
C19 H6 3.5897 no 2_465
C20 H14 3.1916 no 3_645
H1 C11 3.5054 no 3_545
H1 C12 3.2861 no 3_545
H1 C15 3.5250 no 1_445
H1 H11 2.9944 no 3_545
H1 H12 2.5379 no 3_545
H1 H15 2.6601 no 1_445
H1 H15 3.1230 no 1_545
H2 C3 3.5924 no 1_455
H2 C15 3.3902 no 1_445
H2 C15 3.0248 no 1_545
H2 C16 3.2400 no 1_445
H2 C16 3.2751 no 1_545
H2 H5 3.5530 no 2_455
H2 H15 2.8926 no 1_445
H2 H15 2.7435 no 1_545
H2 H16 2.5931 no 1_445
H2 H16 3.1699 no 1_545
H4 C4 3.5651 no 2_455
H4 C5 3.5270 no 2_455
H4 H4 3.0414 no 2_455
H4 H4 3.0414 no 2_555
H4 H5 2.9709 no 2_455
H4 H16 3.2489 no 1_545
H5 C16 3.2121 no 2_465
H5 C16 3.3073 no 2_565
H5 C17 3.4078 no 2_465
H5 C17 3.2002 no 2_565
H5 H2 3.5530 no 2_555
H5 H4 2.9709 no 2_555
H5 H16 2.5215 no 2_465
H5 H16 3.1739 no 2_565
H5 H17 2.9099 no 2_465
H5 H17 3.0033 no 2_565
H6 N2 2.8691 no 2_565
H6 C7 3.2425 no 2_565
H6 C17 3.1134 no 2_565
H6 C19 3.5897 no 2_565
H6 H7 3.1555 no 2_465
H6 H7 2.5559 no 2_565
H6 H17 3.0471 no 2_465
H6 H17 2.4737 no 2_565
H7 C6 3.2015 no 2_465
H7 C6 3.2765 no 2_565
H7 C7 3.3512 no 2_465
H7 C7 3.0977 no 2_565
H7 C8 3.5988 no 1_655
H7 H6 2.5559 no 2_465
H7 H6 3.1555 no 2_565
H7 H7 2.8453 no 2_465
H7 H7 2.8453 no 2_565
H11 C11 3.5596 no 1_455
H11 C14 3.2848 no 3_545
H11 C14 3.1116 no 3_645
H11 C15 3.1358 no 3_645
H11 H1 2.9944 no 3_555
H11 H14 2.5434 no 3_545
H11 H14 2.6668 no 3_645
H11 H15 2.7148 no 3_645
H12 N1 2.9870 no 3_555
H12 C1 3.3041 no 3_555
H12 C13 3.5315 no 1_455
H12 C14 3.5959 no 1_455
H12 H1 2.5379 no 3_555
H12 H15 3.5628 no 3_645
H14 N1 3.5669 no 3_555
H14 N1 3.1192 no 3_655
H14 C11 3.3651 no 3_555
H14 C11 2.9510 no 3_655
H14 C15 3.5439 no 1_455
H14 C20 3.1916 no 3_655
H14 H11 2.5434 no 3_555
H14 H11 2.6668 no 3_655
H14 H15 3.5113 no 1_455
H15 C1 3.2621 no 1_565
H15 C1 3.2997 no 1_665
H15 C2 3.0437 no 1_565
H15 C2 3.4231 no 1_665
H15 C11 3.3638 no 3_655
H15 C14 3.5808 no 1_655
H15 H1 3.1230 no 1_565
H15 H1 2.6601 no 1_665
H15 H2 2.7435 no 1_565
H15 H2 2.8926 no 1_665
H15 H11 2.7148 no 3_655
H15 H12 3.5628 no 3_655
H15 H14 3.5113 no 1_655
H16 C2 3.4690 no 1_665
H16 C5 3.2165 no 2_565
H16 C16 3.5824 no 1_655
H16 H2 3.1699 no 1_565
H16 H2 2.5931 no 1_665
H16 H4 3.2489 no 1_565
H16 H5 3.1739 no 2_465
H16 H5 2.5215 no 2_565
H17 C5 3.4399 no 2_465
H17 C5 3.1288 no 2_565
H17 C6 3.1723 no 2_465
H17 C6 3.2078 no 2_565
H17 C18 3.5153 no 1_655
H17 H5 3.0033 no 2_465
H17 H5 2.9099 no 2_565
H17 H6 2.4737 no 2_465
H17 H6 3.0471 no 2_565

loop_
_geom_torsion_atom_site_label_1
_geom_torsion_atom_site_label_2
_geom_torsion_atom_site_label_3
_geom_torsion_atom_site_label_4
_geom_torsion
_geom_torsion_publ_flag
C10 N1 C20 C11 179.8(3) no
C10 N1 C20 C19 0.3(5) no
C20 N1 C10 C1 179.0(3) no
C20 N1 C10 C9 -0.9(5) no
C9 N2 C19 C18 179.5(3) no
C9 N2 C19 C20 -0.6(4) no
C19 N2 C9 C8 179.3(3) no
C19 N2 C9 C10 -0.0(4) no
C2 C1 C10 N1 178.0(3) no
C2 C1 C10 C9 -2.2(5) no
C10 C1 C2 C3 1.7(6) no
C1 C2 C3 C4 179.2(3) no
C1 C2 C3 C8 -0.6(5) no
C2 C3 C4 C5 179.1(3) no
C2 C3 C8 C7 -179.6(3) no
C2 C3 C8 C9 0.0(5) no
C4 C3 C8 C7 0.7(5) no
C4 C3 C8 C9 -179.7(3) no
C8 C3 C4 C5 -1.2(5) no
C3 C4 C5 C6 0.6(5) no
C4 C5 C6 C7 0.6(5) no
C5 C6 C7 C8 -1.1(5) no
C6 C7 C8 C3 0.4(5) no
C6 C7 C8 C9 -179.1(3) no
C3 C8 C9 N2 -179.9(3) no
C3 C8 C9 C10 -0.6(4) no
C7 C8 C9 N2 -0.3(5) no
C7 C8 C9 C10 179.0(3) no
N2 C9 C10 N1 0.8(5) no
N2 C9 C10 C1 -179.1(3) no
C8 C9 C10 N1 -178.5(3) no
C8 C9 C10 C1 1.6(5) no
C12 C11 C20 N1 179.9(3) no
C12 C11 C20 C19 -0.7(5) no
C20 C11 C12 C13 -0.0(5) no
C11 C12 C13 C14 -179.5(3) no
C11 C12 C13 C18 0.4(5) no
C12 C13 C14 C15 -179.8(3) no
C12 C13 C18 C17 -180.0(3) no
C12 C13 C18 C19 -0.1(5) no
C14 C13 C18 C17 -0.1(5) no
C14 C13 C18 C19 179.8(3) no
C18 C13 C14 C15 0.3(5) no
C13 C14 C15 C16 0.4(5) no
C14 C15 C16 C17 -1.4(5) no
C15 C16 C17 C18 1.6(5) no
C16 C17 C18 C13 -0.9(5) no
C16 C17 C18 C19 179.2(3) no
C13 C18 C19 N2 179.4(3) no
C13 C18 C19 C20 -0.6(5) no
C17 C18 C19 N2 -0.7(5) no
C17 C18 C19 C20 179.3(3) no
N2 C19 C20 N1 0.4(5) no
N2 C19 C20 C11 -179.0(3) no
C18 C19 C20 N1 -179.6(3) no
C18 C19 C20 C11 1.0(5) no
